data_4064670
loop_
_publ_author_name
'Tan, Sze Tat'
'Kee, Jun Wei'
'Fan, Wai Yip'

_publ_section_title
;
 Catalytic Hydrogen Generation from the Hydrolysis of Silanes by Ruthenium
 Complexes
;
_journal_issue 15
_journal_name_full Organometallics
_journal_page_first 4008
_journal_paper_doi 10.1021/om200256h
_journal_volume 30
_journal_year 2011
_chemical_formula_sum 'C42 H34 Br4 Cl4 O4 P2 Ru2'
_chemical_formula_weight 1328.21
_chemical_name_systematic
; 
 ? 
;
_space_group_IT_number 14
_symmetry_cell_setting monoclinic
_symmetry_space_group_name_Hall '-P 2yn'
_symmetry_space_group_name_H-M 'P 1 21/n 1'
_atom_sites_solution_hydrogens geom
_atom_sites_solution_primary direct
_atom_sites_solution_secondary difmap
_audit_creation_method SHELXL-97
_cell_angle_alpha 90.00
_cell_angle_beta 100.091(2)
_cell_angle_gamma 90.00
_cell_formula_units_Z 2
_cell_length_a 9.8800(11)
_cell_length_b 16.1133(17)
_cell_length_c 14.4549(15)
_cell_measurement_reflns_used 974
_cell_measurement_temperature 100(2)
_cell_measurement_theta_max 27.47
_cell_measurement_theta_min 3.01
_cell_volume 2265.6(4)
_computing_cell_refinement 'Bruker SMART'
_computing_data_collection 'Bruker SMART'
_computing_data_reduction 'Bruker SAINT'
_computing_molecular_graphics 'Bruker SHELXTL'
_computing_publication_material 'Bruker SHELXTL'
_computing_structure_refinement 'SHELXL-97 (Sheldrick, 1997)'
_computing_structure_solution 'SHELXS-97 (Sheldrick, 1990)'
_diffrn_ambient_temperature 100(2)
_diffrn_measured_fraction_theta_full 0.994
_diffrn_measured_fraction_theta_max 0.994
_diffrn_measurement_device_type 'CCD area detector'
_diffrn_measurement_method 'phi and omega scans'
_diffrn_radiation_monochromator graphite
_diffrn_radiation_source 'fine-focus sealed tube'
_diffrn_radiation_type MoK\a
_diffrn_radiation_wavelength 0.71073
_diffrn_reflns_av_R_equivalents 0.0366
_diffrn_reflns_av_sigmaI/netI 0.0431
_diffrn_reflns_limit_h_max 12
_diffrn_reflns_limit_h_min -12
_diffrn_reflns_limit_k_max 20
_diffrn_reflns_limit_k_min -20
_diffrn_reflns_limit_l_max 18
_diffrn_reflns_limit_l_min -10
_diffrn_reflns_number 15596
_diffrn_reflns_theta_full 27.50
_diffrn_reflns_theta_max 27.50
_diffrn_reflns_theta_min 1.91
_exptl_absorpt_coefficient_mu 4.541
_exptl_absorpt_correction_T_max 0.7127
_exptl_absorpt_correction_T_min 0.4636
_exptl_absorpt_correction_type multi-scan
_exptl_absorpt_process_details 'Sadabs, (Sheldrick 2001)'
_exptl_crystal_colour Orange
_exptl_crystal_density_diffrn 1.947
_exptl_crystal_density_meas ?
_exptl_crystal_density_method 'not measured'
_exptl_crystal_description Block
_exptl_crystal_F_000 1288
_exptl_crystal_size_max 0.20
_exptl_crystal_size_mid 0.14
_exptl_crystal_size_min 0.08
_refine_diff_density_max 0.994
_refine_diff_density_min -1.109
_refine_diff_density_rms 0.164
_refine_ls_extinction_method none
_refine_ls_goodness_of_fit_ref 1.382
_refine_ls_hydrogen_treatment constr
_refine_ls_matrix_type full
_refine_ls_number_parameters 297
_refine_ls_number_reflns 5175
_refine_ls_number_restraints 22
_refine_ls_restrained_S_all 1.382
_refine_ls_R_factor_all 0.0657
_refine_ls_R_factor_gt 0.0629
_refine_ls_shift/su_max 0.000
_refine_ls_shift/su_mean 0.000
_refine_ls_structure_factor_coef Fsqd
_refine_ls_weighting_details 'calc w=1/[\s^2^(Fo^2^)+(0.0000P)^2^+18.6361P] where P=(Fo^2^+2Fc^2^)/3'
_refine_ls_weighting_scheme calc
_refine_ls_wR_factor_gt 0.1165
_refine_ls_wR_factor_ref 0.1174
_reflns_number_gt 4988
_reflns_number_total 5175
_reflns_threshold_expression >2sigma(I)
_cod_data_source_file om200256h_si_001.cif
_cod_data_source_block a472
_cod_depositor_comments
;
The following automatic conversions were performed:

'_symmetry_cell_setting' value 'Monoclinic' changed to 'monoclinic'
according to /home/saulius/struct/CIF-dictionaries/cif_core.dic
dictionary named 'cif_core.dic' version 2.4.1 from
2010-06-29.

'_exptl_absorpt_correction_type' value 'Multi-scan'
changed to 'multi-scan' according to
/home/saulius/struct/CIF-dictionaries/cif_core.dic dictionary named
'cif_core.dic' version 2.4.1 from 2010-06-29.

Automatic conversion script
Id: cif_fix_values 1715 2011-07-08 13:25:40Z adriana 

The following automatic conversions were performed:

'_exptl_crystal_density_meas' value 'Not Measured' was changed to '?'
- the value is perceived as not measured.

Automatic conversion script
Id: cif_fix_values 3008 2015-01-20 13:52:24Z robertas 
;
_cod_original_sg_symbol_H-M P2(1)/n
_cod_database_code 4064670

loop_
_symmetry_equiv_pos_as_xyz
'x, y, z'
'-x+1/2, y+1/2, -z+1/2'
'-x, -y, -z'
'x-1/2, -y-1/2, z-1/2'

loop_
_atom_site_label
_atom_site_type_symbol
_atom_site_fract_x
_atom_site_fract_y
_atom_site_fract_z
_atom_site_U_iso_or_equiv
_atom_site_adp_type
_atom_site_occupancy
_atom_site_symmetry_multiplicity
_atom_site_calc_flag
_atom_site_refinement_flags
_atom_site_disorder_assembly
_atom_site_disorder_group
O2K O 0.133(5) 0.506(4) 0.411(5) 0.025 Uiso 0.074(3) 1 d PD A 2
C2K C 0.222(6) 0.481(5) 0.458(6) 0.020 Uiso 0.074(3) 1 d PD A 2
Br2K Br 0.2546(13) 0.4274(7) 0.6660(10) 0.020 Uiso 0.074(3) 1 d P A 2
Br2 Br 0.18863(8) 0.48668(4) 0.40478(5) 0.0178(2) Uani 0.926(3) 1 d P A 1
C2 C 0.2523(7) 0.4258(5) 0.6227(6) 0.0175(15) Uani 0.926(3) 1 d PDU A 1
O2 O 0.1941(7) 0.4300(4) 0.6833(4) 0.0253(12) Uani 0.926(3) 1 d PDU A 1
Ru1 Ru 0.36680(5) 0.42195(3) 0.53235(3) 0.01146(12) Uani 1 1 d D . .
P1 P 0.28437(16) 0.28935(10) 0.48820(11) 0.0128(3) Uani 1 1 d . A .
Br1 Br 0.54228(6) 0.42950(4) 0.41915(4) 0.01466(14) Uani 1 1 d . . .
C1 C 0.5131(7) 0.3817(4) 0.6259(5) 0.0188(14) Uani 1 1 d . A .
O1 O 0.5938(5) 0.3617(3) 0.6805(4) 0.0269(11) Uani 1 1 d . . .
C1X C 0.3247(7) 0.2167(4) 0.5852(5) 0.0179(13) Uani 1 1 d . . .
C2X C 0.4614(8) 0.1899(4) 0.6156(6) 0.0293(17) Uani 1 1 d . A .
H2X H 0.5319 0.2083 0.5835 0.035 Uiso 1 1 calc R . .
C3X C 0.4935(9) 0.1372(5) 0.6915(6) 0.037(2) Uani 1 1 d . . .
H3X H 0.5851 0.1181 0.7103 0.045 Uiso 1 1 calc R A .
C4X C 0.3938(9) 0.1128(5) 0.7389(6) 0.035(2) Uani 1 1 d . A .
H4X H 0.4175 0.0780 0.7924 0.042 Uiso 1 1 calc R . .
C5X C 0.2585(9) 0.1370(5) 0.7117(5) 0.0330(18) Uani 1 1 d . . .
H5X H 0.1893 0.1183 0.7449 0.040 Uiso 1 1 calc R A .
C6X C 0.2265(8) 0.1892(4) 0.6348(5) 0.0241(15) Uani 1 1 d . A .
H6X H 0.1339 0.2065 0.6156 0.029 Uiso 1 1 calc R . .
C1Y C 0.3511(6) 0.2442(4) 0.3895(4) 0.0137(12) Uani 1 1 d . . .
C2Y C 0.4054(8) 0.1638(4) 0.3912(6) 0.0258(16) Uani 1 1 d . A .
H2Y H 0.4132 0.1314 0.4467 0.031 Uiso 1 1 calc R . .
C3Y C 0.4475(8) 0.1315(5) 0.3126(6) 0.0280(16) Uani 1 1 d . . .
H3Y H 0.4861 0.0774 0.3144 0.034 Uiso 1 1 calc R A .
C4Y C 0.4336(7) 0.1781(4) 0.2311(5) 0.0236(15) Uani 1 1 d . A .
H4Y H 0.4603 0.1553 0.1765 0.028 Uiso 1 1 calc R . .
C5Y C 0.3810(7) 0.2575(4) 0.2287(5) 0.0219(14) Uani 1 1 d . . .
H5Y H 0.3734 0.2895 0.1728 0.026 Uiso 1 1 calc R A .
C6Y C 0.3393(7) 0.2907(4) 0.3077(5) 0.0207(14) Uani 1 1 d . A .
H6Y H 0.3027 0.3453 0.3057 0.025 Uiso 1 1 calc R . .
C1Z C 0.0988(6) 0.2760(4) 0.4528(4) 0.0137(12) Uani 1 1 d . . .
C2Z C 0.0052(7) 0.3269(4) 0.4863(5) 0.0175(13) Uani 1 1 d . A .
H2Z H 0.0371 0.3748 0.5220 0.021 Uiso 1 1 calc R . .
C3Z C -0.1360(7) 0.3088(4) 0.4683(5) 0.0190(13) Uani 1 1 d . . .
H3Z H -0.1990 0.3438 0.4923 0.023 Uiso 1 1 calc R A .
C4Z C -0.1825(7) 0.2402(5) 0.4158(5) 0.0248(15) Uani 1 1 d . A .
H4Z H -0.2779 0.2277 0.4032 0.030 Uiso 1 1 calc R . .
C5Z C -0.0897(7) 0.1894(5) 0.3812(5) 0.0269(16) Uani 1 1 d . . .
H5Z H -0.1222 0.1422 0.3445 0.032 Uiso 1 1 calc R A .
C6Z C 0.0512(6) 0.2066(4) 0.3997(4) 0.0205(14) Uani 1 1 d . A .
H6Z H 0.1140 0.1712 0.3760 0.025 Uiso 1 1 calc R . .
C1S C 0.6194(6) 0.5220(4) 0.9577(4) 0.065(6) Uani 0.615(11) 1 d PRD B 1
H1S1 H 0.5681 0.5708 0.9746 0.078 Uiso 0.615(11) 1 calc PR B 1
H1S2 H 0.5734 0.4715 0.9760 0.078 Uiso 0.615(11) 1 calc PR B 1
Cl1 Cl 0.7869(8) 0.5255(5) 1.0190(5) 0.085(3) Uani 0.615(11) 1 d PD B 1
Cl2 Cl 0.6151(7) 0.5212(2) 0.8370(3) 0.0476(18) Uani 0.615(11) 1 d PD B 1
C2S C 0.6994(18) 0.507(2) 0.8563(18) 0.095(16) Uani 0.385(11) 1 d PD B 2
H2S1 H 0.7168 0.4465 0.8508 0.114 Uiso 0.385(11) 1 calc PR B 2
H2S2 H 0.7332 0.5351 0.8040 0.114 Uiso 0.385(11) 1 calc PR B 2
Cl1A Cl 0.7898(12) 0.5423(8) 0.9614(15) 0.102(5) Uani 0.385(11) 1 d PD B 2
Cl2A Cl 0.5214(10) 0.5234(4) 0.8456(5) 0.050(2) Uani 0.385(11) 1 d PD B 2

loop_
_atom_site_aniso_label
_atom_site_aniso_U_11
_atom_site_aniso_U_22
_atom_site_aniso_U_33
_atom_site_aniso_U_23
_atom_site_aniso_U_13
_atom_site_aniso_U_12
Br2 0.0166(4) 0.0149(4) 0.0209(4) 0.0017(3) 0.0009(3) 0.0006(3)
C2 0.020(4) 0.023(4) 0.008(3) -0.002(3) 0.000(3) -0.006(3)
O2 0.025(3) 0.037(3) 0.018(3) -0.008(2) 0.014(2) -0.004(3)
Ru1 0.0114(2) 0.0113(2) 0.0121(2) -0.00008(18) 0.00336(18) -0.00036(18)
P1 0.0121(7) 0.0127(7) 0.0137(8) 0.0002(6) 0.0024(6) -0.0004(6)
Br1 0.0149(3) 0.0134(3) 0.0172(3) -0.0032(2) 0.0073(2) -0.0014(2)
C1 0.031(4) 0.012(3) 0.016(3) 0.004(2) 0.010(3) -0.004(3)
O1 0.021(3) 0.022(3) 0.038(3) -0.003(2) 0.005(2) -0.007(2)
C1X 0.022(3) 0.012(3) 0.017(3) -0.001(2) -0.003(3) -0.001(2)
C2X 0.025(4) 0.021(4) 0.037(4) 0.007(3) -0.009(3) -0.005(3)
C3X 0.037(5) 0.024(4) 0.043(5) 0.013(4) -0.014(4) -0.001(3)
C4X 0.054(5) 0.018(4) 0.026(4) 0.006(3) -0.012(4) -0.004(3)
C5X 0.049(5) 0.030(4) 0.020(4) 0.007(3) 0.008(3) -0.002(4)
C6X 0.036(4) 0.019(3) 0.019(3) 0.001(3) 0.009(3) -0.002(3)
C1Y 0.009(3) 0.017(3) 0.016(3) -0.002(2) 0.003(2) -0.003(2)
C2Y 0.028(4) 0.018(3) 0.034(4) 0.002(3) 0.014(3) 0.002(3)
C3Y 0.032(4) 0.019(3) 0.036(4) -0.005(3) 0.015(3) 0.000(3)
C4Y 0.020(3) 0.027(4) 0.026(4) -0.013(3) 0.010(3) -0.002(3)
C5Y 0.020(3) 0.028(4) 0.017(3) -0.005(3) 0.001(3) -0.006(3)
C6Y 0.023(3) 0.019(3) 0.018(3) -0.002(3) -0.001(3) -0.003(3)
C1Z 0.016(3) 0.015(3) 0.011(3) 0.003(2) 0.005(2) -0.002(2)
C2Z 0.015(3) 0.019(3) 0.017(3) 0.001(3) -0.002(2) 0.002(2)
C3Z 0.013(3) 0.028(4) 0.017(3) 0.002(3) 0.007(2) -0.002(3)
C4Z 0.016(3) 0.030(4) 0.027(4) 0.005(3) 0.002(3) -0.004(3)
C5Z 0.019(3) 0.036(4) 0.025(4) -0.009(3) 0.001(3) -0.010(3)
C6Z 0.017(3) 0.021(3) 0.022(3) -0.005(3) 0.002(3) -0.001(3)
C1S 0.108(16) 0.060(11) 0.034(9) -0.017(8) 0.032(10) -0.033(11)
Cl1 0.092(5) 0.103(5) 0.051(3) -0.008(3) -0.014(3) 0.062(4)
Cl2 0.074(5) 0.0313(19) 0.034(2) 0.0017(15) 0.002(2) -0.001(2)
C2S 0.035(16) 0.09(3) 0.16(4) 0.08(3) 0.04(2) 0.041(18)
Cl1A 0.059(6) 0.079(7) 0.169(15) -0.055(9) 0.028(8) -0.009(5)
Cl2A 0.057(6) 0.053(4) 0.046(4) 0.014(3) 0.027(3) 0.018(3)

loop_
_atom_type_symbol
_atom_type_description
_atom_type_scat_dispersion_real
_atom_type_scat_dispersion_imag
_atom_type_scat_source
C C 0.0033 0.0016 'International Tables Vol C Tables 4.2.6.8 and 6.1.1.4'
H H 0.0000 0.0000 'International Tables Vol C Tables 4.2.6.8 and 6.1.1.4'
O O 0.0106 0.0060 'International Tables Vol C Tables 4.2.6.8 and 6.1.1.4'
P P 0.1023 0.0942 'International Tables Vol C Tables 4.2.6.8 and 6.1.1.4'
Br Br -0.2901 2.4595 'International Tables Vol C Tables 4.2.6.8 and 6.1.1.4'
Ru Ru -1.2594 0.8363 'International Tables Vol C Tables 4.2.6.8 and 6.1.1.4'
Cl Cl 0.1484 0.1585 'International Tables Vol C Tables 4.2.6.8 and 6.1.1.4'

loop_
_geom_angle_atom_site_label_1
_geom_angle_atom_site_label_2
_geom_angle_atom_site_label_3
_geom_angle
_geom_angle_site_symmetry_3
O2K C2K Ru1 172(8) .
O2 C2 Ru1 173.4(8) .
C2 Ru1 C2K 84(3) .
C2 Ru1 C1 89.5(3) .
C2K Ru1 C1 168(3) .
C2 Ru1 P1 89.8(2) .
C2K Ru1 P1 96(3) .
C1 Ru1 P1 93.9(2) .
C2 Ru1 Br2K 9.3(4) .
C2K Ru1 Br2K 92(3) .
C1 Ru1 Br2K 80.8(3) .
P1 Ru1 Br2K 93.7(3) .
C2 Ru1 Br2 93.8(2) .
C2K Ru1 Br2 11(3) .
C1 Ru1 Br2 174.30(19) .
P1 Ru1 Br2 90.75(5) .
Br2K Ru1 Br2 102.2(3) .
C2 Ru1 Br1 173.3(2) .
C2K Ru1 Br1 98(3) .
C1 Ru1 Br1 87.5(2) .
P1 Ru1 Br1 96.34(4) .
Br2K Ru1 Br1 165.1(3) .
Br2 Ru1 Br1 88.71(3) .
C2 Ru1 Br1 90.2(2) 3_666
C2K Ru1 Br1 83(3) 3_666
C1 Ru1 Br1 86.49(19) 3_666
P1 Ru1 Br1 179.64(5) 3_666
Br2K Ru1 Br1 86.3(3) 3_666
Br2 Ru1 Br1 88.88(3) 3_666
Br1 Ru1 Br1 83.65(2) 3_666
C1X P1 C1Y 106.6(3) .
C1X P1 C1Z 102.3(3) .
C1Y P1 C1Z 102.5(3) .
C1X P1 Ru1 111.1(2) .
C1Y P1 Ru1 115.0(2) .
C1Z P1 Ru1 118.0(2) .
Ru1 Br1 Ru1 96.35(2) 3_666
O1 C1 Ru1 177.1(6) .
C6X C1X C2X 117.5(6) .
C6X C1X P1 122.0(5) .
C2X C1X P1 120.4(5) .
C3X C2X C1X 120.7(8) .
C4X C3X C2X 119.7(8) .
C3X C4X C5X 121.9(7) .
C4X C5X C6X 118.2(8) .
C1X C6X C5X 122.0(7) .
C6Y C1Y C2Y 119.2(6) .
C6Y C1Y P1 117.6(5) .
C2Y C1Y P1 123.1(5) .
C3Y C2Y C1Y 120.4(7) .
C2Y C3Y C4Y 119.8(7) .
C5Y C4Y C3Y 120.4(7) .
C4Y C5Y C6Y 120.1(7) .
C5Y C6Y C1Y 120.0(6) .
C2Z C1Z C6Z 119.2(6) .
C2Z C1Z P1 122.0(5) .
C6Z C1Z P1 118.3(5) .
C1Z C2Z C3Z 120.9(6) .
C4Z C3Z C2Z 119.7(6) .
C3Z C4Z C5Z 119.8(6) .
C4Z C5Z C6Z 120.9(7) .
C1Z C6Z C5Z 119.6(6) .
Cl1 C1S Cl2 111.5(4) .
Cl1A C2S Cl2A 112.5(14) .

loop_
_geom_bond_atom_site_label_1
_geom_bond_atom_site_label_2
_geom_bond_distance
_geom_bond_site_symmetry_2
O2K C2K 1.084(15) .
C2K Ru1 1.890(10) .
Br2K Ru1 2.391(15) .
Br2 Ru1 2.5397(9) .
C2 O2 1.131(8) .
C2 Ru1 1.872(6) .
Ru1 C1 1.911(7) .
Ru1 P1 2.3353(17) .
Ru1 Br1 2.5870(8) .
Ru1 Br1 2.6090(8) 3_666
P1 C1X 1.816(7) .
P1 C1Y 1.824(6) .
P1 C1Z 1.828(6) .
Br1 Ru1 2.6090(8) 3_666
C1 O1 1.069(8) .
C1X C6X 1.377(10) .
C1X C2X 1.413(10) .
C2X C3X 1.379(10) .
C3X C4X 1.353(13) .
C4X C5X 1.382(12) .
C5X C6X 1.387(10) .
C1Y C6Y 1.388(9) .
C1Y C2Y 1.400(9) .
C2Y C3Y 1.378(10) .
C3Y C4Y 1.384(11) .
C4Y C5Y 1.378(10) .
C5Y C6Y 1.387(9) .
C1Z C2Z 1.386(9) .
C1Z C6Z 1.390(8) .
C2Z C3Z 1.404(9) .
C3Z C4Z 1.373(10) .
C4Z C5Z 1.386(10) .
C5Z C6Z 1.399(9) .
C1S Cl1 1.736(9) .
C1S Cl2 1.738(7) .
C2S Cl1A 1.720(19) .
C2S Cl2A 1.759(17) .
